data_7707623
loop_
_publ_author_name
'Steuer, Lena'
'Kaifer, Elisabeth'
'Himmel, Hans-J\"org'

_publ_section_title
;
 On the metal-ligand bonding in dinuclear complexes with redox-active
 guanidine ligands.
;
_journal_issue 27
_journal_name_full 'Dalton transactions (Cambridge, England : 2003)'
_journal_page_first 9467
_journal_page_last 9482
_journal_paper_doi 10.1039/d1dt01354h
_journal_volume 50
_journal_year 2021
_chemical_formula_moiety 'C32 H44 Cl4 Cu2 N12 O2, 4(C H2 Cl2)'
_chemical_formula_sum 'C36 H52 Cl12 Cu2 N12 O2'
_chemical_formula_weight 1237.37
_space_group_crystal_system triclinic
_space_group_IT_number 2
_space_group_name_Hall '-P 1'
_space_group_name_H-M_alt 'P -1'
_atom_sites_solution_hydrogens geom
_audit_creation_date 2019-09-25
_audit_creation_method
;
Olex2 1.2
(compiled 2018.05.29 svn.r3508 for OlexSys, GUI svn.r5506)
;
_audit_update_record
;
2021-04-23 deposited with the CCDC.	2021-06-09 downloaded from the CCDC.
;
_cell_angle_alpha 69.555(6)
_cell_angle_beta 78.281(6)
_cell_angle_gamma 85.484(6)
_cell_formula_units_Z 1
_cell_length_a 9.7437(15)
_cell_length_b 11.8254(18)
_cell_length_c 12.179(2)
_cell_measurement_reflns_used 9861
_cell_measurement_temperature 100(2)
_cell_measurement_theta_max 27.89
_cell_measurement_theta_min 2.73
_cell_volume 1287.5(4)
_computing_cell_refinement 'SAINT V8.38A (Bruker, 2016)'
_computing_data_collection 'APEX3 v2018.7-2 (Bruker AXS)'
_computing_data_reduction 'SAINT V8.38A (Bruker, 2016)'
_computing_molecular_graphics 'Olex2 (Dolomanov et al., 2009)'
_computing_publication_material 'Olex2 (Dolomanov et al., 2009)'
_computing_structure_refinement 'XL (Sheldrick, 2008)'
_computing_structure_solution 'XT (Sheldrick, 2015)'
_diffrn_ambient_temperature 100.0
_diffrn_detector 'Bruker Photon III detector'
_diffrn_detector_area_resol_mean 7.9
_diffrn_detector_type 'CCD area detector'
_diffrn_measured_fraction_theta_full 0.995
_diffrn_measured_fraction_theta_max 0.991
_diffrn_measurement_device 'three-circle diffractometer'
_diffrn_measurement_device_type 'Bruker D8 Venture'
_diffrn_measurement_method '\w and \f scans'
_diffrn_radiation_monochromator 'mirror optics'
_diffrn_radiation_probe x-ray
_diffrn_radiation_type MoK\a
_diffrn_radiation_wavelength 0.71073
_diffrn_reflns_av_R_equivalents 0.0800
_diffrn_reflns_av_unetI/netI 0.0402
_diffrn_reflns_Laue_measured_fraction_full 0.995
_diffrn_reflns_Laue_measured_fraction_max 0.991
_diffrn_reflns_limit_h_max 12
_diffrn_reflns_limit_h_min -12
_diffrn_reflns_limit_k_max 15
_diffrn_reflns_limit_k_min -15
_diffrn_reflns_limit_l_max 16
_diffrn_reflns_limit_l_min -16
_diffrn_reflns_number 48979
_diffrn_reflns_point_group_measured_fraction_full 0.995
_diffrn_reflns_point_group_measured_fraction_max 0.991
_diffrn_reflns_theta_full 25.242
_diffrn_reflns_theta_max 27.989
_diffrn_reflns_theta_min 2.097
_diffrn_source 'microfocus sealed X-ray tube'
_diffrn_source_type 'Incoatec I\ms'
_diffrn_standards_number 0
_exptl_absorpt_coefficient_mu 1.495
_exptl_absorpt_correction_T_max 0.7456
_exptl_absorpt_correction_T_min 0.5973
_exptl_absorpt_correction_type multi-scan
_exptl_absorpt_process_details
;
SADABS-2016/2 (Bruker,2016/2) was used for absorption correction.
wR2(int) was 0.1207 before and 0.0865 after correction.
The Ratio of minimum to maximum transmission is 0.8011.
The \l/2 correction factor is Not present.
;
_exptl_crystal_colour 'clear light red'
_exptl_crystal_colour_lustre clear
_exptl_crystal_colour_modifier light
_exptl_crystal_colour_primary red
_exptl_crystal_density_diffrn 1.596
_exptl_crystal_description block
_exptl_crystal_F_000 630
_exptl_crystal_size_max 0.15
_exptl_crystal_size_mid 0.05
_exptl_crystal_size_min 0.05
_refine_diff_density_max 1.510
_refine_diff_density_min -1.171
_refine_diff_density_rms 0.143
_refine_ls_extinction_method none
_refine_ls_goodness_of_fit_ref 1.057
_refine_ls_hydrogen_treatment constr
_refine_ls_matrix_type full
_refine_ls_number_parameters 293
_refine_ls_number_reflns 6143
_refine_ls_number_restraints 0
_refine_ls_restrained_S_all 1.057
_refine_ls_R_factor_all 0.0670
_refine_ls_R_factor_gt 0.0612
_refine_ls_shift/su_max 0.001
_refine_ls_shift/su_mean 0.000
_refine_ls_structure_factor_coef Fsqd
_refine_ls_weighting_details 'w=1/[\s^2^(Fo^2^)+(0.0729P)^2^+6.9948P] where P=(Fo^2^+2Fc^2^)/3'
_refine_ls_weighting_scheme calc
_refine_ls_wR_factor_gt 0.1652
_refine_ls_wR_factor_ref 0.1694
_reflns_Friedel_coverage 0.000
_reflns_number_gt 5458
_reflns_number_total 6143
_reflns_threshold_expression 'I > 2\s(I)'
_cod_data_source_file d1dt01354h2.cif
_cod_data_source_block mo_ls157_0m
_cod_depositor_comments 'Adding full bibliography for 7707623--7707635.cif.'
_cod_database_code 7707623
_shelx_shelxl_version_number 2018/3
_shelx_space_group_comment
;
The symmetry employed for this shelxl refinement is uniquely defined
by the following loop, which should always be used as a source of
symmetry information in preference to the above space-group names.
They are only intended as comments.
;
_olex2_refinement_description
;
1. Fixed Uiso
 At 1.2 times of:
  All C(H) groups, All C(H,H) groups
 At 1.5 times of:
  All C(H,H,H) groups
2.a Secondary CH2 refined with riding coordinates:
 C8(H8A,H8B), C9(H9A,H9B), C13(H13A,H13B), C14(H14A,H14B), C21(H21A,H21B),
 C22(H22A,H22B)
2.b Aromatic/amide H refined with riding coordinates:
 C3(H3), C6(H6)
2.c Idealised Me refined as rotating group:
 C10(H10A,H10B,H10C), C11(H11A,H11B,H11C), C15(H15A,H15B,H15C), C16(H16A,H16B,
 H16C)
;
_olex2_submission_special_instructions 'No special instructions were received'

loop_
_space_group_symop_operation_xyz
'x, y, z'
'-x, -y, -z'

loop_
_atom_site_label
_atom_site_type_symbol
_atom_site_fract_x
_atom_site_fract_y
_atom_site_fract_z
_atom_site_U_iso_or_equiv
_atom_site_adp_type
_atom_site_occupancy
_atom_site_site_symmetry_order
_atom_site_calc_flag
_atom_site_refinement_flags_posn
_atom_site_refinement_flags_adp
_atom_site_refinement_flags_occupancy
_atom_site_disorder_assembly
_atom_site_disorder_group
Cu1 Cu 0.16470(5) 0.96041(4) 0.23443(4) 0.01522(14) Uani 1 1 d . . . . .
Cl1 Cl 0.23978(11) 1.14206(8) 0.10447(9) 0.0233(2) Uani 1 1 d . . . . .
Cl2 Cl -0.06854(10) 0.98255(8) 0.25875(9) 0.0217(2) Uani 1 1 d . . . . .
O1 O 0.4115(3) 0.4239(2) 0.4742(2) 0.0164(5) Uani 1 1 d . . . . .
N1 N 0.1777(3) 0.7869(3) 0.2558(3) 0.0164(6) Uani 1 1 d . . . . .
N2 N 0.0197(3) 0.7532(3) 0.1500(3) 0.0180(6) Uani 1 1 d . . . . .
N3 N -0.0231(3) 0.6572(3) 0.3448(3) 0.0148(6) Uani 1 1 d . . . . .
N4 N 0.6811(3) 0.0794(3) 0.6754(3) 0.0147(6) Uani 1 1 d . . . . .
N5 N 0.4587(4) -0.0208(3) 0.7571(3) 0.0194(7) Uani 1 1 d . . . . .
N6 N 0.6234(4) -0.0965(3) 0.6488(3) 0.0204(7) Uani 1 1 d . . . . .
C1 C 0.2713(4) 0.7241(3) 0.3312(3) 0.0148(7) Uani 1 1 d . . . . .
C2 C 0.6419(4) 0.2015(3) 0.6429(3) 0.0144(7) Uani 1 1 d . . . . .
C3 C 0.5352(4) 0.2534(3) 0.5801(3) 0.0152(7) Uani 1 1 d . . . . .
H3 H 0.474549 0.203561 0.565268 0.018 Uiso 1 1 calc R . . . .
C4 C 0.5169(4) 0.3782(3) 0.5391(3) 0.0147(7) Uani 1 1 d . . . . .
C5 C 0.3967(4) 0.5491(3) 0.4366(3) 0.0144(7) Uani 1 1 d . . . . .
C6 C 0.2919(4) 0.5994(3) 0.3716(3) 0.0157(7) Uani 1 1 d . . . . .
H6 H 0.234261 0.548800 0.354653 0.019 Uiso 1 1 calc R . . . .
C7 C 0.0636(4) 0.7323(3) 0.2515(3) 0.0145(7) Uani 1 1 d . . . . .
C8 C -0.1106(4) 0.6911(4) 0.1684(4) 0.0205(8) Uani 1 1 d . . . . .
H8A H -0.096391 0.627136 0.132010 0.025 Uiso 1 1 calc R . . . .
H8B H -0.183823 0.748066 0.135021 0.025 Uiso 1 1 calc R . . . .
C9 C -0.1489(4) 0.6372(4) 0.3047(4) 0.0214(8) Uani 1 1 d . . . . .
H9A H -0.231507 0.678990 0.335795 0.026 Uiso 1 1 calc R . . . .
H9B H -0.169243 0.550062 0.331012 0.026 Uiso 1 1 calc R . . . .
C10 C 0.0912(5) 0.8250(4) 0.0327(4) 0.0295(9) Uani 1 1 d . . . . .
H10A H 0.035222 0.897413 0.001004 0.044 Uiso 1 1 calc GR . . . .
H10B H 0.103762 0.777591 -0.020470 0.044 Uiso 1 1 calc GR . . . .
H10C H 0.182982 0.848777 0.038179 0.044 Uiso 1 1 calc GR . . . .
C11 C -0.0353(4) 0.6594(3) 0.4651(3) 0.0191(7) Uani 1 1 d . . . . .
H11A H 0.017109 0.591068 0.510925 0.029 Uiso 1 1 calc GR . . . .
H11B H -0.134192 0.653482 0.503947 0.029 Uiso 1 1 calc GR . . . .
H11C H 0.003104 0.735057 0.461377 0.029 Uiso 1 1 calc GR . . . .
C12 C 0.5890(4) -0.0072(3) 0.6930(3) 0.0151(7) Uani 1 1 d . . . . .
C13 C 0.3995(5) -0.1346(4) 0.7653(5) 0.0267(9) Uani 1 1 d . . . . .
H13A H 0.320440 -0.119402 0.722037 0.032 Uiso 1 1 calc R . . . .
H13B H 0.366507 -0.185105 0.849473 0.032 Uiso 1 1 calc R . . . .
C14 C 0.5222(5) -0.1946(4) 0.7065(5) 0.0306(10) Uani 1 1 d . . . . .
H14A H 0.560685 -0.263141 0.766470 0.037 Uiso 1 1 calc R . . . .
H14B H 0.494308 -0.223733 0.647282 0.037 Uiso 1 1 calc R . . . .
C15 C 0.4033(5) 0.0373(4) 0.8437(4) 0.0254(9) Uani 1 1 d . . . . .
H15A H 0.407083 -0.019257 0.924081 0.038 Uiso 1 1 calc GR . . . .
H15B H 0.305820 0.062016 0.838101 0.038 Uiso 1 1 calc GR . . . .
H15C H 0.459393 0.108530 0.827636 0.038 Uiso 1 1 calc GR . . . .
C16 C 0.7583(5) -0.1119(5) 0.5786(5) 0.0331(10) Uani 1 1 d . . . . .
H16A H 0.807908 -0.034874 0.544145 0.050 Uiso 1 1 calc GR . . . .
H16B H 0.744032 -0.139067 0.514393 0.050 Uiso 1 1 calc GR . . . .
H16C H 0.813989 -0.172329 0.629957 0.050 Uiso 1 1 calc GR . . . .
Cl3 Cl 0.08359(17) 0.40847(13) 0.20116(16) 0.0526(4) Uani 1 1 d . . . . .
Cl4 Cl -0.17011(14) 0.28023(13) 0.34983(12) 0.0409(3) Uani 1 1 d . . . . .
C21 C -0.0510(6) 0.3091(5) 0.2136(5) 0.0380(11) Uani 1 1 d . . . . .
H21A H -0.101913 0.345331 0.146720 0.046 Uiso 1 1 calc R . . . .
H21B H -0.008436 0.232039 0.207880 0.046 Uiso 1 1 calc R . . . .
Cl5 Cl 0.61849(15) 0.50121(13) 0.19231(13) 0.0427(3) Uani 1 1 d . . . . .
Cl6 Cl 0.37588(18) 0.58626(17) 0.07758(15) 0.0547(4) Uani 1 1 d . . . . .
C22 C 0.5315(7) 0.6281(6) 0.1076(7) 0.0562(17) Uani 1 1 d . . . . .
H22A H 0.594750 0.669472 0.031292 0.067 Uiso 1 1 calc R . . . .
H22B H 0.507837 0.685373 0.151674 0.067 Uiso 1 1 calc R . . . .

loop_
_atom_site_aniso_label
_atom_site_aniso_U_11
_atom_site_aniso_U_22
_atom_site_aniso_U_33
_atom_site_aniso_U_23
_atom_site_aniso_U_13
_atom_site_aniso_U_12
Cu1 0.0157(2) 0.0075(2) 0.0206(2) -0.00058(17) -0.00658(17) -0.00087(15)
Cl1 0.0276(5) 0.0132(4) 0.0251(5) 0.0012(3) -0.0084(4) -0.0040(3)
Cl2 0.0171(4) 0.0176(4) 0.0261(5) -0.0019(3) -0.0050(3) 0.0016(3)
O1 0.0191(13) 0.0078(11) 0.0217(13) -0.0009(10) -0.0100(10) -0.0007(9)
N1 0.0164(15) 0.0100(13) 0.0211(15) -0.0013(12) -0.0063(12) -0.0009(11)
N2 0.0186(16) 0.0170(15) 0.0164(15) -0.0007(12) -0.0058(12) -0.0055(12)
N3 0.0164(15) 0.0112(13) 0.0173(15) -0.0045(11) -0.0042(11) -0.0025(11)
N4 0.0148(14) 0.0073(13) 0.0213(15) -0.0025(11) -0.0061(12) -0.0005(11)
N5 0.0217(16) 0.0135(14) 0.0256(17) -0.0102(13) -0.0020(13) -0.0048(12)
N6 0.0230(17) 0.0148(15) 0.0250(17) -0.0097(13) -0.0017(13) -0.0025(12)
C1 0.0138(16) 0.0114(16) 0.0173(16) -0.0006(13) -0.0064(13) -0.0002(12)
C2 0.0164(17) 0.0077(15) 0.0170(16) -0.0023(13) -0.0011(13) -0.0020(12)
C3 0.0164(17) 0.0085(15) 0.0197(17) -0.0023(13) -0.0051(13) -0.0025(12)
C4 0.0129(16) 0.0092(15) 0.0187(17) -0.0002(13) -0.0038(13) -0.0012(12)
C5 0.0147(16) 0.0075(15) 0.0182(16) -0.0006(13) -0.0031(13) -0.0012(12)
C6 0.0179(17) 0.0102(15) 0.0179(17) -0.0018(13) -0.0058(13) -0.0025(13)
C7 0.0173(17) 0.0076(14) 0.0184(17) -0.0035(13) -0.0056(13) 0.0020(12)
C8 0.0201(19) 0.0191(18) 0.0233(19) -0.0047(15) -0.0088(15) -0.0050(14)
C9 0.0174(18) 0.0219(19) 0.0240(19) -0.0051(15) -0.0046(15) -0.0074(14)
C10 0.031(2) 0.034(2) 0.0176(19) 0.0008(17) -0.0051(16) -0.0086(18)
C11 0.026(2) 0.0154(17) 0.0159(17) -0.0061(14) -0.0025(14) -0.0020(14)
C12 0.0167(17) 0.0100(15) 0.0179(17) -0.0015(13) -0.0075(13) 0.0002(12)
C13 0.021(2) 0.0162(18) 0.046(3) -0.0127(18) -0.0063(18) -0.0048(15)
C14 0.035(2) 0.022(2) 0.040(3) -0.0188(19) 0.0001(19) -0.0101(18)
C15 0.022(2) 0.0212(19) 0.033(2) -0.0141(17) 0.0037(16) -0.0016(15)
C16 0.036(3) 0.032(2) 0.035(2) -0.021(2) 0.003(2) -0.0011(19)
Cl3 0.0523(8) 0.0322(7) 0.0744(10) -0.0245(7) -0.0009(7) -0.0062(6)
Cl4 0.0427(7) 0.0466(7) 0.0458(7) -0.0292(6) -0.0090(5) -0.0081(5)
C21 0.042(3) 0.033(3) 0.048(3) -0.025(2) -0.007(2) 0.000(2)
Cl5 0.0414(7) 0.0419(7) 0.0470(7) -0.0169(6) -0.0065(6) -0.0092(5)
Cl6 0.0512(9) 0.0668(10) 0.0505(8) -0.0245(8) -0.0144(7) 0.0083(7)
C22 0.054(4) 0.041(3) 0.058(4) 0.000(3) -0.002(3) -0.011(3)

loop_
_atom_type_symbol
_atom_type_description
_atom_type_scat_dispersion_real
_atom_type_scat_dispersion_imag
_atom_type_scat_source
C C 0.0033 0.0016 'International Tables Vol C Tables 4.2.6.8 and 6.1.1.4'
H H 0.0000 0.0000 'International Tables Vol C Tables 4.2.6.8 and 6.1.1.4'
Cl Cl 0.1484 0.1585 'International Tables Vol C Tables 4.2.6.8 and 6.1.1.4'
Cu Cu 0.3201 1.2651 'International Tables Vol C Tables 4.2.6.8 and 6.1.1.4'
N N 0.0061 0.0033 'International Tables Vol C Tables 4.2.6.8 and 6.1.1.4'
O O 0.0106 0.0060 'International Tables Vol C Tables 4.2.6.8 and 6.1.1.4'

loop_
_geom_angle_atom_site_label_1
_geom_angle_atom_site_label_2
_geom_angle_atom_site_label_3
_geom_angle
_geom_angle_site_symmetry_1
_geom_angle_site_symmetry_3
_geom_angle_publ_flag
Cl2 Cu1 Cl1 102.46(4) . . ?
N1 Cu1 Cl1 141.98(10) . . ?
N1 Cu1 Cl2 98.86(10) . . ?
N4 Cu1 Cl1 98.55(9) 2_666 . ?
N4 Cu1 Cl2 141.72(10) 2_666 . ?
N4 Cu1 N1 83.03(13) 2_666 . ?
C4 O1 C5 114.7(3) . . ?
C1 N1 Cu1 112.7(2) . . ?
C7 N1 Cu1 118.3(2) . . ?
C7 N1 C1 120.9(3) . . ?
C7 N2 C8 111.9(3) . . ?
C7 N2 C10 125.8(3) . . ?
C10 N2 C8 122.2(3) . . ?
C7 N3 C9 109.1(3) . . ?
C7 N3 C11 121.5(3) . . ?
C11 N3 C9 119.5(3) . . ?
C2 N4 Cu1 113.3(2) . 2_666 ?
C12 N4 Cu1 118.9(2) . 2_666 ?
C12 N4 C2 121.5(3) . . ?
C12 N5 C13 110.2(3) . . ?
C12 N5 C15 124.9(3) . . ?
C15 N5 C13 120.8(3) . . ?
C12 N6 C14 110.5(3) . . ?
C12 N6 C16 125.5(3) . . ?
C16 N6 C14 122.1(4) . . ?
N1 C1 C2 114.8(3) . 2_666 ?
C6 C1 N1 125.5(3) . . ?
C6 C1 C2 119.4(3) . 2_666 ?
N4 C2 C1 114.9(3) . 2_666 ?
C3 C2 N4 125.2(3) . . ?
C3 C2 C1 119.7(3) . 2_666 ?
C2 C3 H3 119.9 . . ?
C2 C3 C4 120.2(3) . . ?
C4 C3 H3 119.9 . . ?
O1 C4 C3 117.2(3) . . ?
O1 C4 C5 122.9(3) . 2_666 ?
C5 C4 C3 119.9(3) 2_666 . ?
C4 C5 O1 122.3(3) 2_666 . ?
C6 C5 O1 117.0(3) . . ?
C6 C5 C4 120.7(3) . 2_666 ?
C1 C6 H6 120.0 . . ?
C5 C6 C1 120.0(3) . . ?
C5 C6 H6 120.0 . . ?
N2 C7 N1 121.7(3) . . ?
N2 C7 N3 111.5(3) . . ?
N3 C7 N1 126.7(3) . . ?
N2 C8 H8A 111.3 . . ?
N2 C8 H8B 111.3 . . ?
N2 C8 C9 102.4(3) . . ?
H8A C8 H8B 109.2 . . ?
C9 C8 H8A 111.3 . . ?
C9 C8 H8B 111.3 . . ?
N3 C9 C8 103.8(3) . . ?
N3 C9 H9A 111.0 . . ?
N3 C9 H9B 111.0 . . ?
C8 C9 H9A 111.0 . . ?
C8 C9 H9B 111.0 . . ?
H9A C9 H9B 109.0 . . ?
N2 C10 H10A 109.5 . . ?
N2 C10 H10B 109.5 . . ?
N2 C10 H10C 109.5 . . ?
H10A C10 H10B 109.5 . . ?
H10A C10 H10C 109.5 . . ?
H10B C10 H10C 109.5 . . ?
N3 C11 H11A 109.5 . . ?
N3 C11 H11B 109.5 . . ?
N3 C11 H11C 109.5 . . ?
H11A C11 H11B 109.5 . . ?
H11A C11 H11C 109.5 . . ?
H11B C11 H11C 109.5 . . ?
N5 C12 N4 127.5(3) . . ?
N6 C12 N4 121.5(3) . . ?
N6 C12 N5 111.0(3) . . ?
N5 C13 H13A 111.1 . . ?
N5 C13 H13B 111.1 . . ?
N5 C13 C14 103.5(3) . . ?
H13A C13 H13B 109.0 . . ?
C14 C13 H13A 111.1 . . ?
C14 C13 H13B 111.1 . . ?
N6 C14 C13 102.5(3) . . ?
N6 C14 H14A 111.3 . . ?
N6 C14 H14B 111.3 . . ?
C13 C14 H14A 111.3 . . ?
C13 C14 H14B 111.3 . . ?
H14A C14 H14B 109.2 . . ?
N5 C15 H15A 109.5 . . ?
N5 C15 H15B 109.5 . . ?
N5 C15 H15C 109.5 . . ?
H15A C15 H15B 109.5 . . ?
H15A C15 H15C 109.5 . . ?
H15B C15 H15C 109.5 . . ?
N6 C16 H16A 109.5 . . ?
N6 C16 H16B 109.5 . . ?
N6 C16 H16C 109.5 . . ?
H16A C16 H16B 109.5 . . ?
H16A C16 H16C 109.5 . . ?
H16B C16 H16C 109.5 . . ?
Cl3 C21 H21A 109.4 . . ?
Cl3 C21 H21B 109.4 . . ?
Cl4 C21 Cl3 111.4(3) . . ?
Cl4 C21 H21A 109.4 . . ?
Cl4 C21 H21B 109.4 . . ?
H21A C21 H21B 108.0 . . ?
Cl5 C22 Cl6 111.4(4) . . ?
Cl5 C22 H22A 109.3 . . ?
Cl5 C22 H22B 109.3 . . ?
Cl6 C22 H22A 109.3 . . ?
Cl6 C22 H22B 109.3 . . ?
H22A C22 H22B 108.0 . . ?

loop_
_geom_bond_atom_site_label_1
_geom_bond_atom_site_label_2
_geom_bond_distance
_geom_bond_site_symmetry_2
_geom_bond_publ_flag
Cu1 Cl1 2.2486(10) . ?
Cu1 Cl2 2.2379(11) . ?
Cu1 N1 1.973(3) . ?
Cu1 N4 1.971(3) 2_666 ?
O1 C4 1.385(4) . ?
O1 C5 1.393(4) . ?
N1 C1 1.408(5) . ?
N1 C7 1.348(5) . ?
N2 C7 1.326(5) . ?
N2 C8 1.455(5) . ?
N2 C10 1.445(5) . ?
N3 C7 1.348(5) . ?
N3 C9 1.472(5) . ?
N3 C11 1.454(5) . ?
N4 C2 1.401(4) . ?
N4 C12 1.346(5) . ?
N5 C12 1.338(5) . ?
N5 C13 1.470(5) . ?
N5 C15 1.446(5) . ?
N6 C12 1.336(5) . ?
N6 C14 1.463(5) . ?
N6 C16 1.451(6) . ?
C1 C2 1.418(5) 2_666 ?
C1 C6 1.395(5) . ?
C2 C3 1.391(5) . ?
C3 H3 0.9500 . ?
C3 C4 1.392(5) . ?
C4 C5 1.388(5) 2_666 ?
C5 C6 1.388(5) . ?
C6 H6 0.9500 . ?
C8 H8A 0.9900 . ?
C8 H8B 0.9900 . ?
C8 C9 1.531(6) . ?
C9 H9A 0.9900 . ?
C9 H9B 0.9900 . ?
C10 H10A 0.9800 . ?
C10 H10B 0.9800 . ?
C10 H10C 0.9800 . ?
C11 H11A 0.9800 . ?
C11 H11B 0.9800 . ?
C11 H11C 0.9800 . ?
C13 H13A 0.9900 . ?
C13 H13B 0.9900 . ?
C13 C14 1.523(6) . ?
C14 H14A 0.9900 . ?
C14 H14B 0.9900 . ?
C15 H15A 0.9800 . ?
C15 H15B 0.9800 . ?
C15 H15C 0.9800 . ?
C16 H16A 0.9800 . ?
C16 H16B 0.9800 . ?
C16 H16C 0.9800 . ?
Cl3 C21 1.778(6) . ?
Cl4 C21 1.761(6) . ?
C21 H21A 0.9900 . ?
C21 H21B 0.9900 . ?
Cl5 C22 1.763(7) . ?
Cl6 C22 1.774(7) . ?
C22 H22A 0.9900 . ?
C22 H22B 0.9900 . ?
